data_7212327
loop_
_publ_author_name
'Thu\'ery, Pierre'

_publ_section_title
;
 Uranyl--organic assemblies with the macrocyclic ligand
 1,4,8,11-tetraazacyclotetradecane-1,4,8,11-tetraacetate (TETA)
;
_journal_issue 6
_journal_name_full CrystEngComm
_journal_page_first 1905
_journal_paper_doi 10.1039/b924966d
_journal_volume 12
_journal_year 2010
_chemical_formula_sum 'C18 H44 N4 O17 U'
_chemical_formula_weight 826.60
_space_group_IT_number 15
_symmetry_cell_setting monoclinic
_symmetry_space_group_name_Hall '-C 2yc'
_symmetry_space_group_name_H-M 'C 1 2/c 1'
_atom_sites_solution_hydrogens geom
_atom_sites_solution_primary direct
_atom_sites_solution_secondary difmap
_audit_creation_method SHELXL-97
_cell_angle_alpha 90.00
_cell_angle_beta 97.853(3)
_cell_angle_gamma 90.00
_cell_formula_units_Z 4
_cell_length_a 21.3207(11)
_cell_length_b 16.6570(9)
_cell_length_c 10.1919(4)
_cell_measurement_reflns_used 45059
_cell_measurement_temperature 150(2)
_cell_measurement_theta_max 25.68
_cell_measurement_theta_min 3.17
_cell_volume 3585.6(3)
_computing_cell_refinement 'HKL2000 (Otwinowski & Minor, 1997)'
_computing_data_collection 'COLLECT (Nonius, 1998)'
_computing_data_reduction 'HKL2000 (Otwinowski & Minor, 1997)'
_computing_molecular_graphics 'SHELXTL (Sheldrick, 2008)'
_computing_publication_material 'SHELXTL (Sheldrick, 2008); PLATON (Spek, 2003)'
_computing_structure_refinement 'SHELXL-97 (Sheldrick, 2008)'
_computing_structure_solution 'SHELXS-97 (Sheldrick, 2008)'
_diffrn_ambient_temperature 150(2)
_diffrn_measured_fraction_theta_full 0.994
_diffrn_measured_fraction_theta_max 0.994
_diffrn_measurement_device_type 'Nonius Kappa-CCD area-detector diffractometer'
_diffrn_measurement_method 'two \f and five \w scans with 2\% steps (487 frames)'
_diffrn_radiation_monochromator graphite
_diffrn_radiation_source 'fine-focus sealed tube'
_diffrn_radiation_type MoK\a
_diffrn_radiation_wavelength 0.71073
_diffrn_reflns_av_R_equivalents 0.0505
_diffrn_reflns_av_sigmaI/netI 0.0562
_diffrn_reflns_limit_h_max 25
_diffrn_reflns_limit_h_min -25
_diffrn_reflns_limit_k_max 20
_diffrn_reflns_limit_k_min -20
_diffrn_reflns_limit_l_max 12
_diffrn_reflns_limit_l_min -12
_diffrn_reflns_number 45059
_diffrn_reflns_theta_full 25.68
_diffrn_reflns_theta_max 25.68
_diffrn_reflns_theta_min 3.17
_diffrn_standards_decay_% 0
_diffrn_standards_interval_time 0
_diffrn_standards_number 0
_exptl_absorpt_coefficient_mu 4.592
_exptl_absorpt_correction_T_max 0.759
_exptl_absorpt_correction_T_min 0.479
_exptl_absorpt_correction_type multi-scan
_exptl_absorpt_process_details 'SCALEPACK (Otwinowski & Minor, 1997)'
_exptl_crystal_colour 'translucent light yellow'
_exptl_crystal_density_diffrn 1.531
_exptl_crystal_density_method 'not measured'
_exptl_crystal_description platelet
_exptl_crystal_F_000 1632
_exptl_crystal_size_max 0.15
_exptl_crystal_size_mid 0.15
_exptl_crystal_size_min 0.06
_refine_diff_density_max 2.301
_refine_diff_density_min -3.536
_refine_diff_density_rms 0.222
_refine_ls_extinction_method none
_refine_ls_goodness_of_fit_ref 1.081
_refine_ls_hydrogen_treatment constr
_refine_ls_matrix_type full
_refine_ls_number_parameters 193
_refine_ls_number_reflns 3400
_refine_ls_number_restraints 13
_refine_ls_restrained_S_all 1.083
_refine_ls_R_factor_all 0.0481
_refine_ls_R_factor_gt 0.0391
_refine_ls_shift/su_max 0.000
_refine_ls_shift/su_mean 0.000
_refine_ls_structure_factor_coef Fsqd
_refine_ls_weighting_details 'calc w=1/[\s^2^(Fo^2^)+(0.0590P)^2^+18.5474P] where P=(Fo^2^+2Fc^2^)/3'
_refine_ls_weighting_scheme calc
_refine_ls_wR_factor_gt 0.1032
_refine_ls_wR_factor_ref 0.1062
_reflns_number_gt 3069
_reflns_number_total 3400
_reflns_threshold_expression >2sigma(I)
_cod_data_source_file b924966d.txt
_cod_data_source_block 3
_cod_original_sg_symbol_H-M 'C 2/c'
_cod_database_code 7212327

loop_
_symmetry_equiv_pos_as_xyz
'x, y, z'
'-x, y, -z+1/2'
'x+1/2, y+1/2, z'
'-x+1/2, y+1/2, -z+1/2'
'-x, -y, -z'
'x, -y, z-1/2'
'-x+1/2, -y+1/2, -z'
'x+1/2, -y+1/2, z-1/2'

loop_
_atom_site_label
_atom_site_type_symbol
_atom_site_fract_x
_atom_site_fract_y
_atom_site_fract_z
_atom_site_U_iso_or_equiv
_atom_site_adp_type
_atom_site_occupancy
_atom_site_symmetry_multiplicity
_atom_site_calc_flag
_atom_site_refinement_flags
U U 0.5000 0.148902(17) 0.2500 0.01996(13) Uani 1 2 d S
O1 O 0.5480(2) 0.1517(2) 0.1221(4) 0.0272(9) Uani 1 1 d .
O2 O 0.4174(2) 0.1917(3) 0.0849(4) 0.0327(10) Uani 1 1 d .
O3 O 0.3189(2) 0.2052(3) -0.0142(4) 0.0421(12) Uani 1 1 d .
O4 O 0.44608(19) -0.0328(3) 0.6562(4) 0.0295(10) Uani 1 1 d .
O5 O 0.3495(2) -0.0454(3) 0.7194(4) 0.0332(10) Uani 1 1 d .
O6 O 0.5000 0.2943(4) 0.2500 0.062(2) Uani 1 2 d S
H6 H 0.4908 0.3258 0.3122 0.074 Uiso 1 1 d R
N1 N 0.2821(2) 0.2818(3) 0.2057(5) 0.0316(12) Uani 1 1 d .
H1 H 0.2620 0.2941 0.1267 0.038 Uiso 0.50 1 d PR
N2 N 0.2981(2) 0.0760(3) 0.5711(5) 0.0285(12) Uani 1 1 d .
H2 H 0.2807 0.0302 0.6009 0.034 Uiso 0.50 1 d PR
C1 C 0.2598(3) 0.2023(4) 0.2551(6) 0.0288(14) Uani 1 1 d .
H1A H 0.2666 0.1604 0.1925 0.035 Uiso 1 1 calc R
H1B H 0.2146 0.2054 0.2593 0.035 Uiso 1 1 calc R
C2 C 0.2941(3) 0.1799(4) 0.3919(6) 0.0311(14) Uani 1 1 d .
H2A H 0.3388 0.1716 0.3872 0.037 Uiso 1 1 calc R
H2B H 0.2901 0.2231 0.4541 0.037 Uiso 1 1 calc R
C3 C 0.2652(3) 0.1037(4) 0.4382(6) 0.0307(14) Uani 1 1 d .
H3A H 0.2678 0.0617 0.3733 0.037 Uiso 1 1 calc R
H3B H 0.2208 0.1131 0.4444 0.037 Uiso 1 1 calc R
C4 C 0.2951(3) 0.1351(4) 0.6840(6) 0.0293(14) Uani 1 1 d .
H4A H 0.3132 0.1860 0.6625 0.035 Uiso 1 1 calc R
H4B H 0.3198 0.1147 0.7641 0.035 Uiso 1 1 calc R
C5 C 0.2267(4) 0.1476(4) 0.7078(7) 0.0351(16) Uani 1 1 d .
H5A H 0.2005 0.1550 0.6230 0.042 Uiso 1 1 calc R
H5B H 0.2121 0.0997 0.7483 0.042 Uiso 1 1 calc R
C6 C 0.3503(3) 0.2776(4) 0.1860(6) 0.0326(15) Uani 1 1 d .
H6A H 0.3753 0.2610 0.2683 0.039 Uiso 1 1 calc R
H6B H 0.3645 0.3306 0.1640 0.039 Uiso 1 1 calc R
C7 C 0.3615(3) 0.2190(4) 0.0766(6) 0.0317(14) Uani 1 1 d .
C8 C 0.3667(3) 0.0545(4) 0.5633(6) 0.0278(13) Uani 1 1 d .
H8A H 0.3713 0.0389 0.4734 0.033 Uiso 1 1 calc R
H8B H 0.3934 0.1010 0.5864 0.033 Uiso 1 1 calc R
C9 C 0.3878(3) -0.0139(4) 0.6568(5) 0.0242(12) Uani 1 1 d .
O7 O 0.4445(3) 0.0974(5) -0.1381(7) 0.083(2) Uani 1 1 d U
O8 O 0.1874(3) -0.0580(3) 0.5413(7) 0.053(2) Uani 0.576(17) 1 d PU
O9 O 0.2206(6) -0.0737(6) 0.4790(10) 0.047(3) Uani 0.424(17) 1 d PU
O10 O 0.1134(5) 0.1872(7) 0.4002(12) 0.127(4) Uani 1 1 d .

loop_
_atom_site_aniso_label
_atom_site_aniso_U_11
_atom_site_aniso_U_22
_atom_site_aniso_U_33
_atom_site_aniso_U_23
_atom_site_aniso_U_13
_atom_site_aniso_U_12
U 0.01673(18) 0.01844(18) 0.02464(19) 0.000 0.00252(11) 0.000
O1 0.022(2) 0.031(2) 0.029(2) 0.0027(17) 0.0041(17) 0.0013(18)
O2 0.025(2) 0.045(3) 0.028(2) 0.0024(19) 0.0027(18) 0.014(2)
O3 0.028(3) 0.068(4) 0.031(2) 0.003(2) 0.003(2) 0.019(2)
O4 0.022(2) 0.030(2) 0.037(2) 0.0056(18) 0.0044(18) 0.0054(18)
O5 0.026(2) 0.038(3) 0.035(2) 0.015(2) 0.0064(18) 0.002(2)
O6 0.066(6) 0.014(3) 0.108(7) 0.000 0.018(5) 0.000
N1 0.025(3) 0.042(3) 0.028(3) 0.006(2) 0.006(2) 0.017(2)
N2 0.027(3) 0.038(3) 0.021(2) 0.008(2) 0.006(2) 0.013(2)
C1 0.025(3) 0.038(3) 0.023(3) 0.007(2) 0.003(2) 0.013(3)
C2 0.037(4) 0.035(3) 0.021(3) 0.007(3) 0.002(3) 0.015(3)
C3 0.033(3) 0.038(4) 0.022(3) 0.003(3) 0.004(3) 0.010(3)
C4 0.030(3) 0.038(4) 0.022(3) 0.005(2) 0.010(3) 0.017(3)
C5 0.035(4) 0.035(4) 0.038(4) 0.009(3) 0.013(3) 0.010(3)
C6 0.024(3) 0.041(4) 0.034(3) 0.008(3) 0.007(3) 0.013(3)
C7 0.032(3) 0.038(3) 0.027(3) 0.008(3) 0.008(3) 0.012(3)
C8 0.025(3) 0.034(3) 0.027(3) 0.006(3) 0.010(2) 0.013(3)
C9 0.026(3) 0.025(3) 0.021(3) -0.001(2) 0.002(2) 0.005(3)
O7 0.076(4) 0.111(6) 0.061(4) -0.022(4) 0.003(3) 0.010(4)
O8 0.063(4) 0.033(3) 0.053(4) -0.013(3) -0.028(3) 0.007(3)
O9 0.058(6) 0.042(5) 0.040(5) -0.009(4) 0.003(5) -0.006(5)
O10 0.110(8) 0.105(8) 0.168(10) -0.014(7) 0.026(7) 0.007(7)

loop_
_atom_type_symbol
_atom_type_description
_atom_type_scat_dispersion_real
_atom_type_scat_dispersion_imag
_atom_type_scat_source
C C 0.0033 0.0016 'International Tables Vol C Tables 4.2.6.8 and 6.1.1.4'
H H 0.0000 0.0000 'International Tables Vol C Tables 4.2.6.8 and 6.1.1.4'
N N 0.0061 0.0033 'International Tables Vol C Tables 4.2.6.8 and 6.1.1.4'
O O 0.0106 0.0060 'International Tables Vol C Tables 4.2.6.8 and 6.1.1.4'
U U -9.6767 9.6646 'International Tables Vol C Tables 4.2.6.8 and 6.1.1.4'

loop_
_geom_angle_atom_site_label_1
_geom_angle_atom_site_label_2
_geom_angle_atom_site_label_3
_geom_angle
_geom_angle_site_symmetry_1
_geom_angle_site_symmetry_3
O1 U O1 177.0(3) 2_655 .
O1 U O2 85.27(18) 2_655 2_655
O1 U O2 93.82(18) . 2_655
O1 U O2 93.82(18) 2_655 .
O1 U O2 85.27(18) . .
O2 U O2 145.0(2) 2_655 .
O1 U O4 91.19(17) 2_655 6
O1 U O4 91.27(17) . 6
O2 U O4 143.06(16) 2_655 6
O2 U O4 71.89(16) . 6
O1 U O4 91.27(17) 2_655 5_656
O1 U O4 91.19(17) . 5_656
O2 U O4 71.89(16) 2_655 5_656
O2 U O4 143.06(16) . 5_656
O4 U O4 71.4(2) 6 5_656
O1 U O6 88.49(13) 2_655 .
O1 U O6 88.49(13) . .
O2 U O6 72.49(12) 2_655 .
O2 U O6 72.49(12) . .
O4 U O6 144.28(10) 6 .
O4 U O6 144.28(11) 5_656 .
C7 O2 U 139.0(4) . .
C9 O4 U 127.7(4) . 5_656
U O6 H6 127.3 . .
C6 N1 C5 108.5(5) . 7_556
C6 N1 C1 111.0(5) . .
C5 N1 C1 114.8(5) 7_556 .
C6 N1 H1 104.4 . .
C5 N1 H1 105.7 7_556 .
C1 N1 H1 111.7 . .
C3 N2 C8 111.0(4) . .
C3 N2 C4 114.7(5) . .
C8 N2 C4 109.4(5) . .
C3 N2 H2 113.0 . .
C8 N2 H2 104.9 . .
C4 N2 H2 103.1 . .
N1 C1 C2 112.5(5) . .
N1 C1 H1A 109.1 . .
C2 C1 H1A 109.1 . .
N1 C1 H1B 109.1 . .
C2 C1 H1B 109.1 . .
H1A C1 H1B 107.8 . .
C3 C2 C1 108.9(6) . .
C3 C2 H2A 109.9 . .
C1 C2 H2A 109.9 . .
C3 C2 H2B 109.9 . .
C1 C2 H2B 109.9 . .
H2A C2 H2B 108.3 . .
C2 C3 N2 112.1(5) . .
C2 C3 H3A 109.2 . .
N2 C3 H3A 109.2 . .
C2 C3 H3B 109.2 . .
N2 C3 H3B 109.2 . .
H3A C3 H3B 107.9 . .
N2 C4 C5 110.4(6) . .
N2 C4 H4A 109.6 . .
C5 C4 H4A 109.6 . .
N2 C4 H4B 109.6 . .
C5 C4 H4B 109.6 . .
H4A C4 H4B 108.1 . .
N1 C5 C4 113.6(6) 7_556 .
N1 C5 H5A 108.8 7_556 .
C4 C5 H5A 108.8 . .
N1 C5 H5B 108.8 7_556 .
C4 C5 H5B 108.8 . .
H5A C5 H5B 107.7 . .
N1 C6 C7 112.3(6) . .
N1 C6 H6A 109.1 . .
C7 C6 H6A 109.1 . .
N1 C6 H6B 109.1 . .
C7 C6 H6B 109.1 . .
H6A C6 H6B 107.9 . .
O3 C7 O2 125.2(6) . .
O3 C7 C6 119.9(6) . .
O2 C7 C6 114.8(6) . .
C9 C8 N2 110.5(5) . .
C9 C8 H8A 109.6 . .
N2 C8 H8A 109.6 . .
C9 C8 H8B 109.6 . .
N2 C8 H8B 109.6 . .
H8A C8 H8B 108.1 . .
O5 C9 O4 127.9(6) . .
O5 C9 C8 119.4(5) . .
O4 C9 C8 112.7(5) . .

loop_
_geom_bond_atom_site_label_1
_geom_bond_atom_site_label_2
_geom_bond_distance
_geom_bond_site_symmetry_2
U O1 1.765(4) 2_655
U O1 1.765(4) .
U O2 2.372(4) 2_655
U O2 2.372(4) .
U O4 2.382(4) 6
U O4 2.382(4) 5_656
U O6 2.422(7) .
O2 C7 1.269(7) .
O3 C7 1.226(8) .
O4 C9 1.283(7) .
O4 U 2.382(4) 5_656
O5 C9 1.220(7) .
O6 H6 0.8656 .
N1 C6 1.496(8) .
N1 C5 1.496(8) 7_556
N1 C1 1.516(8) .
N1 H1 0.8830 .
N2 C3 1.511(7) .
N2 C8 1.518(7) .
N2 C4 1.522(8) .
N2 H2 0.9174 .
C1 C2 1.530(8) .
C1 H1A 0.9700 .
C1 H1B 0.9700 .
C2 C3 1.514(10) .
C2 H2A 0.9700 .
C2 H2B 0.9700 .
C3 H3A 0.9700 .
C3 H3B 0.9700 .
C4 C5 1.526(9) .
C4 H4A 0.9700 .
C4 H4B 0.9700 .
C5 N1 1.496(8) 7_556
C5 H5A 0.9700 .
C5 H5B 0.9700 .
C6 C7 1.524(9) .
C6 H6A 0.9700 .
C6 H6B 0.9700 .
C8 C9 1.513(8) .
C8 H8A 0.9700 .
C8 H8B 0.9700 .

loop_
_geom_hbond_atom_site_label_D
_geom_hbond_atom_site_label_H
_geom_hbond_atom_site_label_A
_geom_hbond_distance_DH
_geom_hbond_distance_HA
_geom_hbond_distance_DA
_geom_hbond_angle_DHA
_geom_hbond_site_symmetry_A
N1 H1 O3 0.88 1.94 2.710(7) 145.4 7
N2 H2 O5 0.92 2.17 2.668(6) 113.1 .
